data_4132118
loop_
_publ_author_name
'Walters, Daniel T.'
'Aghakhanpour, Reza Babadi'
'Powers, Xian B.'
'Ghiassi, Kamran B.'
'Olmstead, Marilyn M.'
'Balch, Alan L.'

_publ_section_title
;
 Utilization of a Nonemissive Triphosphine Ligand to Construct a
 Luminescent Gold(I)-Box That Undergoes Mechanochromic Collapse into a
 Helical Complex.
;
_journal_issue 24
_journal_name_full 'Journal of the American Chemical Society'
_journal_page_first 7533
_journal_page_last 7542
_journal_paper_doi 10.1021/jacs.8b01666
_journal_volume 140
_journal_year 2018
_chemical_formula_moiety 'C136 H132 Au6 P12, 5(F6 P), 2(C7 H8), Cl'
_chemical_formula_sum 'C150 H148 Au6 Cl F30 P17'
_chemical_formula_weight 4264.41
_chemical_name_common '[Au6Cl(box)](PF6)5.toluene'
_space_group_crystal_system monoclinic
_space_group_IT_number 12
_space_group_name_Hall '-C 2y'
_space_group_name_H-M_alt 'C 1 2/m 1'
_atom_sites_solution_hydrogens mixed
_atom_sites_solution_primary dual
_atom_sites_solution_secondary difmap
_audit_creation_method SHELXL-2016/6
_cell_angle_alpha 90
_cell_angle_beta 111.302(2)
_cell_angle_gamma 90
_cell_formula_units_Z 2
_cell_length_a 15.7952(19)
_cell_length_b 33.133(4)
_cell_length_c 19.067(2)
_cell_measurement_reflns_used 9584
_cell_measurement_temperature 100(2)
_cell_measurement_theta_max 33.5
_cell_measurement_theta_min 2.37
_cell_volume 9296.8(19)
_computing_cell_refinement 'SAINT (Bruker, 2013)'
_computing_data_collection 'Apex2 (Bruker, 2015)'
_computing_data_reduction 'SAINT (Bruker, 2013)'
_computing_publication_material 'SHELXL-2016/6 (Sheldrick, 2016)'
_computing_structure_refinement 'SHELXL-2016/6 (Sheldrick, 2016)'
_computing_structure_solution 'SHELXT (Sheldrick, 2015)'
_diffrn_ambient_temperature 100(2)
_diffrn_detector_area_resol_mean 10.42
_diffrn_measured_fraction_theta_full 0.999
_diffrn_measured_fraction_theta_max 0.994
_diffrn_measurement_device_type 'Photon 100'
_diffrn_measurement_method '\w and \f'
_diffrn_radiation_type synchrotron
_diffrn_radiation_wavelength 0.7749
_diffrn_reflns_av_R_equivalents 0.0394
_diffrn_reflns_av_unetI/netI 0.0289
_diffrn_reflns_Laue_measured_fraction_full 0.999
_diffrn_reflns_Laue_measured_fraction_max 0.994
_diffrn_reflns_limit_h_max 22
_diffrn_reflns_limit_h_min -22
_diffrn_reflns_limit_k_max 46
_diffrn_reflns_limit_k_min -46
_diffrn_reflns_limit_l_max 26
_diffrn_reflns_limit_l_min -26
_diffrn_reflns_number 80607
_diffrn_reflns_point_group_measured_fraction_full 0.999
_diffrn_reflns_point_group_measured_fraction_max 0.994
_diffrn_reflns_theta_full 27.706
_diffrn_reflns_theta_max 33.211
_diffrn_reflns_theta_min 2.379
_diffrn_source 'beamline 11.3.1 ALS'
_exptl_absorpt_coefficient_mu 6.130
_exptl_absorpt_correction_T_max 0.436
_exptl_absorpt_correction_T_min 0.272
_exptl_absorpt_correction_type multi-scan
_exptl_absorpt_process_details 'SADABS (Sheldrick, 2014)'
_exptl_crystal_colour colorless
_exptl_crystal_density_diffrn 1.523
_exptl_crystal_description plate
_exptl_crystal_F_000 4128
_exptl_crystal_size_max 0.050
_exptl_crystal_size_mid 0.050
_exptl_crystal_size_min 0.010
_refine_diff_density_max 6.906
_refine_diff_density_min -1.650
_refine_diff_density_rms 0.241
_refine_ls_extinction_method none
_refine_ls_goodness_of_fit_ref 1.066
_refine_ls_hydrogen_treatment constr
_refine_ls_matrix_type full
_refine_ls_number_parameters 487
_refine_ls_number_reflns 13890
_refine_ls_number_restraints 186
_refine_ls_restrained_S_all 1.071
_refine_ls_R_factor_all 0.0673
_refine_ls_R_factor_gt 0.0543
_refine_ls_shift/su_max 0.001
_refine_ls_shift/su_mean 0.000
_refine_ls_structure_factor_coef Fsqd
_refine_ls_weighting_details 'w=1/[\s^2^(Fo^2^)+(0.0827P)^2^+173.1627P] where P=(Fo^2^+2Fc^2^)/3'
_refine_ls_weighting_scheme calc
_refine_ls_wR_factor_gt 0.1492
_refine_ls_wR_factor_ref 0.1610
_reflns_Friedel_coverage 0.000
_reflns_number_gt 11696
_reflns_number_total 13890
_reflns_threshold_expression 'I > 2\s(I)'
_cod_data_source_file ja8b01666_si_006.cif
_cod_data_source_block kbg310
_cod_original_sg_symbol_H-M 'C 2/m'
_cod_database_code 4132118
_shelx_shelxl_version_number 2016/6
_shelx_space_group_comment
;
The symmetry employed for this shelxl refinement is uniquely defined
by the following loop, which should always be used as a source of
symmetry information in preference to the above space-group names.
They are only intended as comments.
;
_shelx_estimated_absorpt_t_min 0.749
_shelx_estimated_absorpt_t_max 0.941

loop_
_space_group_symop_operation_xyz
'x, y, z'
'-x, y, -z'
'x+1/2, y+1/2, z'
'-x+1/2, y+1/2, -z'
'-x, -y, -z'
'x, -y, z'
'-x+1/2, -y+1/2, -z'
'x+1/2, -y+1/2, z'

loop_
_atom_site_label
_atom_site_type_symbol
_atom_site_fract_x
_atom_site_fract_y
_atom_site_fract_z
_atom_site_U_iso_or_equiv
_atom_site_adp_type
_atom_site_occupancy
_atom_site_site_symmetry_order
_atom_site_calc_flag
_atom_site_refinement_flags_posn
_atom_site_refinement_flags_adp
_atom_site_refinement_flags_occupancy
Au1 Au 0.30272(2) 0.10365(2) 0.28627(2) 0.02184(7) Uani 1 1 d . . .
Au2 Au 0.33583(2) 0.000000 0.58424(2) 0.02035(8) Uani 1 2 d S T P
F1 F 0.4425(4) 0.22289(14) 0.4424(4) 0.0572(14) Uani 1 1 d . . .
F2 F 0.5731(4) 0.18792(14) 0.4596(4) 0.0559(15) Uani 1 1 d . . .
F3 F 0.5568(4) 0.15409(14) 0.5572(4) 0.0615(17) Uani 1 1 d . . .
F4 F 0.2581(4) 0.000000 0.7235(3) 0.0433(16) Uani 1 2 d S T P
F5 F 0.4122(4) 0.000000 0.7722(3) 0.0363(13) Uani 1 2 d S T P
F6 F 0.4081(4) 0.000000 0.8895(4) 0.054(2) Uani 1 2 d S T P
F7 F 0.2541(4) 0.000000 0.8403(4) 0.054(2) Uani 1 2 d S T P
F8 F 0.3335(3) 0.04831(17) 0.8061(3) 0.0509(12) Uani 1 1 d . . .
F9 F 0.0908(5) 0.000000 0.4820(5) 0.077(3) Uani 1 2 d S T P
F10 F 0.0601(5) 0.000000 0.5878(4) 0.057(2) Uani 1 2 d S T P
F11 F 0.000000 0.0465(3) 0.500000 0.093(4) Uani 1 2 d S T P
Cl1 Cl 0.500000 0.000000 0.500000 0.0385(8) Uani 1 4 d S T P
P1 P 0.19487(10) 0.10205(5) 0.34135(9) 0.0213(3) Uani 1 1 d . . .
P2 P 0.34489(10) 0.06903(5) 0.57659(8) 0.0207(3) Uani 1 1 d . . .
P3 P 0.58777(11) 0.10960(6) 0.76655(9) 0.0271(3) Uani 1 1 d . . .
P4 P 0.33270(16) 0.000000 0.80592(14) 0.0310(5) Uani 1 2 d S T P
P5 P 0.500000 0.18865(8) 0.500000 0.0477(8) Uani 1 2 d S T P
P6 P 0.000000 0.000000 0.500000 0.0396(9) Uani 1 4 d S T P
C1 C 0.0853(5) 0.0847(3) 0.2793(5) 0.0438(15) Uani 1 1 d . U .
C2 C 0.0551(7) 0.0980(4) 0.2063(6) 0.069(2) Uani 1 1 d . U .
H2 H 0.094232 0.113575 0.189107 0.083 Uiso 1 1 calc R U .
C3 C -0.0329(8) 0.0888(5) 0.1569(7) 0.084(2) Uani 1 1 d . U .
H3 H -0.054705 0.098930 0.106821 0.100 Uiso 1 1 calc R U .
C4 C -0.0876(7) 0.0649(4) 0.1823(7) 0.077(2) Uani 1 1 d . U .
H4 H -0.146632 0.057683 0.148731 0.093 Uiso 1 1 calc R U .
C5 C -0.0580(6) 0.0515(3) 0.2540(6) 0.0563(18) Uani 1 1 d . U .
H5 H -0.096898 0.035439 0.270570 0.068 Uiso 1 1 calc R U .
C6 C 0.0281(5) 0.0610(3) 0.3037(5) 0.0415(14) Uani 1 1 d . U .
H6 H 0.048229 0.051492 0.354102 0.050 Uiso 1 1 calc R U .
C7 C 0.1766(5) 0.1519(2) 0.3724(5) 0.0350(15) Uani 1 1 d . U .
C8 C 0.1109(8) 0.1588(4) 0.4031(7) 0.068(3) Uani 1 1 d . U .
H8 H 0.071951 0.137512 0.405697 0.081 Uiso 1 1 calc R U .
C9 C 0.1018(10) 0.1966(4) 0.4301(8) 0.082(4) Uani 1 1 d . U .
H9 H 0.055770 0.200721 0.450438 0.099 Uiso 1 1 calc R U .
C10 C 0.1527(11) 0.2264(4) 0.4287(11) 0.107(5) Uani 1 1 d . U .
H10 H 0.141356 0.252431 0.444077 0.128 Uiso 1 1 calc R U .
C11 C 0.2238(13) 0.2203(4) 0.4050(13) 0.119(6) Uani 1 1 d . U .
H11 H 0.268222 0.240775 0.411677 0.143 Uiso 1 1 calc R U .
C12 C 0.2306(10) 0.1827(3) 0.3699(10) 0.089(4) Uani 1 1 d . U .
H12 H 0.272738 0.179610 0.345277 0.107 Uiso 1 1 calc R U .
C13 C 0.2284(4) 0.07174(19) 0.4268(3) 0.0236(11) Uani 1 1 d . . .
H13A H 0.184809 0.075935 0.452581 0.028 Uiso 1 1 calc R U .
H13B H 0.227651 0.042774 0.413869 0.028 Uiso 1 1 calc R U .
C14 C 0.3249(4) 0.08402(19) 0.4798(3) 0.0222(11) Uani 1 1 d . . .
H14A H 0.332050 0.113621 0.477486 0.027 Uiso 1 1 calc R U .
H14B H 0.370492 0.070978 0.462759 0.027 Uiso 1 1 calc R U .
C15 C 0.2689(4) 0.10121(19) 0.6030(4) 0.0247(12) Uani 1 1 d . U .
C16 C 0.1914(5) 0.0851(3) 0.6080(6) 0.047(2) Uani 1 1 d . U .
H16 H 0.180744 0.056882 0.603154 0.056 Uiso 1 1 calc R U .
C17 C 0.1284(8) 0.1109(3) 0.6202(9) 0.071(3) Uani 1 1 d . U .
H17 H 0.072552 0.100300 0.620328 0.086 Uiso 1 1 calc R U .
C18 C 0.1458(7) 0.1515(3) 0.6322(7) 0.056(3) Uani 1 1 d . U .
H18 H 0.103651 0.168506 0.642947 0.068 Uiso 1 1 calc R U .
C19 C 0.2231(7) 0.1670(3) 0.6285(7) 0.060(3) Uani 1 1 d . U .
H19 H 0.235510 0.195047 0.637065 0.072 Uiso 1 1 calc R U .
C20 C 0.2850(7) 0.1420(3) 0.6122(7) 0.056(3) Uani 1 1 d . U .
H20 H 0.338110 0.153214 0.607539 0.067 Uiso 1 1 calc R U .
C21 C 0.4591(4) 0.0885(2) 0.6291(3) 0.0257(12) Uani 1 1 d . . .
H21A H 0.503879 0.074215 0.612780 0.031 Uiso 1 1 calc R U .
H21B H 0.461637 0.117563 0.618278 0.031 Uiso 1 1 calc R U .
C22 C 0.4831(4) 0.0824(2) 0.7133(4) 0.0324(14) Uani 1 1 d . . .
H22A H 0.491356 0.053225 0.725353 0.039 Uiso 1 1 calc R U .
H22B H 0.432743 0.092310 0.727947 0.039 Uiso 1 1 calc R U .
C23 C 0.5509(6) 0.1616(3) 0.7669(5) 0.047(2) Uani 1 1 d . . .
C24 C 0.4963(11) 0.1708(5) 0.8094(10) 0.097(5) Uani 1 1 d . . .
H24 H 0.481731 0.151152 0.839472 0.117 Uiso 1 1 calc R U .
C25 C 0.4645(13) 0.2110(6) 0.8043(13) 0.124(7) Uani 1 1 d . . .
H25 H 0.424200 0.217957 0.829177 0.148 Uiso 1 1 calc R U .
C26 C 0.490(2) 0.2405(6) 0.7649(14) 0.160(11) Uani 1 1 d . . .
H26 H 0.477682 0.268204 0.770616 0.192 Uiso 1 1 calc R U .
C27 C 0.5303(14) 0.2293(5) 0.7194(11) 0.116(7) Uani 1 1 d . . .
H27 H 0.536626 0.248353 0.684365 0.140 Uiso 1 1 calc R U .
C28 C 0.5647(10) 0.1907(3) 0.7206(7) 0.072(3) Uani 1 1 d . . .
H28 H 0.597808 0.184229 0.689249 0.087 Uiso 1 1 calc R U .
C29 C 0.6246(6) 0.0917(4) 0.8617(4) 0.0595(19) Uani 1 1 d . U .
C30 C 0.5694(6) 0.0694(4) 0.8899(4) 0.0598(19) Uani 1 1 d . U .
H30 H 0.508791 0.063296 0.858281 0.072 Uiso 1 1 calc R U .
C31 C 0.6018(7) 0.0563(5) 0.9630(5) 0.072(2) Uani 1 1 d . U .
H31 H 0.562554 0.042460 0.982585 0.087 Uiso 1 1 calc R U .
C32 C 0.6901(8) 0.0630(5) 1.0077(6) 0.087(2) Uani 1 1 d . U .
H32 H 0.711511 0.054444 1.058735 0.104 Uiso 1 1 calc R U .
C33 C 0.7476(8) 0.0818(6) 0.9803(6) 0.089(2) Uani 1 1 d . U .
H33 H 0.810663 0.083297 1.009742 0.107 Uiso 1 1 calc R U .
C34 C 0.7146(7) 0.0989(5) 0.9093(5) 0.075(2) Uani 1 1 d . U .
H34 H 0.752832 0.115415 0.892810 0.090 Uiso 1 1 calc R U .
C35 C 0.8000(12) 0.000000 0.8034(10) 0.075(5) Uani 1 2 d S TU P
C36 C 0.7783(9) 0.000000 0.7280(8) 0.047(3) Uani 1 2 d S TU P
H36 H 0.825919 0.000000 0.708668 0.057 Uiso 1 2 calc R U P
C37 C 0.6899(9) 0.000000 0.6782(8) 0.046(3) Uani 1 2 d S TU P
H37 H 0.677621 0.000000 0.625567 0.055 Uiso 1 2 calc R U P
C38 C 0.6199(9) 0.000000 0.7036(8) 0.047(3) Uani 1 2 d S TU P
H38 H 0.558688 0.000000 0.669232 0.056 Uiso 1 2 calc R U P
C39 C 0.6392(10) 0.000000 0.7795(9) 0.057(3) Uani 1 2 d S TU P
H39 H 0.590392 0.000000 0.797443 0.068 Uiso 1 2 calc R U P
C40 C 0.7268(12) 0.000000 0.8307(12) 0.077(5) Uani 1 2 d S TU P
H40 H 0.738517 0.000000 0.883220 0.093 Uiso 1 2 calc R U P
C41 C 0.8936(18) 0.000000 0.8576(18) 0.161(14) Uani 1 2 d S TU P
H41A H 0.905931 0.022113 0.894097 0.242 Uiso 1 1 d R U .
H41B H 0.930115 0.003657 0.826090 0.242 Uiso 0.5 1 d R U P

loop_
_atom_site_aniso_label
_atom_site_aniso_U_11
_atom_site_aniso_U_22
_atom_site_aniso_U_33
_atom_site_aniso_U_23
_atom_site_aniso_U_13
_atom_site_aniso_U_12
Au1 0.01929(11) 0.02449(12) 0.02206(12) 0.00215(8) 0.00791(8) 0.00225(7)
Au2 0.01690(14) 0.02455(15) 0.01959(14) 0.000 0.00661(11) 0.000
F1 0.075(4) 0.025(2) 0.085(4) 0.006(2) 0.046(3) 0.000(2)
F2 0.073(4) 0.028(2) 0.096(4) -0.004(2) 0.066(3) -0.012(2)
F3 0.075(4) 0.024(2) 0.119(5) 0.017(3) 0.074(4) 0.016(2)
F4 0.028(3) 0.072(5) 0.025(3) 0.000 0.004(2) 0.000
F5 0.024(3) 0.056(4) 0.034(3) 0.000 0.017(2) 0.000
F6 0.027(3) 0.104(7) 0.027(3) 0.000 0.005(2) 0.000
F7 0.026(3) 0.105(6) 0.039(4) 0.000 0.023(3) 0.000
F8 0.041(3) 0.055(3) 0.058(3) -0.012(3) 0.019(2) 0.005(2)
F9 0.035(4) 0.146(10) 0.052(5) 0.000 0.018(4) 0.000
F10 0.042(4) 0.090(6) 0.032(3) 0.000 0.007(3) 0.000
F11 0.075(6) 0.063(6) 0.091(7) 0.000 -0.028(6) 0.000
Cl1 0.0352(17) 0.0318(16) 0.059(2) 0.000 0.0297(16) 0.000
P1 0.0152(6) 0.0244(7) 0.0232(7) 0.0017(5) 0.0056(5) 0.0019(5)
P2 0.0168(6) 0.0256(7) 0.0211(7) -0.0018(5) 0.0084(5) -0.0030(5)
P3 0.0194(7) 0.0418(9) 0.0207(7) -0.0065(6) 0.0079(6) -0.0033(6)
P4 0.0188(10) 0.0528(15) 0.0228(10) 0.000 0.0094(8) 0.000
P5 0.065(2) 0.0152(10) 0.087(2) 0.000 0.0569(19) 0.000
P6 0.0306(18) 0.059(3) 0.0304(18) 0.000 0.0120(15) 0.000
C1 0.024(3) 0.060(4) 0.041(3) 0.010(3) 0.004(2) -0.009(3)
C2 0.044(3) 0.084(4) 0.056(4) 0.026(3) -0.011(3) -0.024(3)
C3 0.053(4) 0.097(4) 0.068(4) 0.028(4) -0.018(3) -0.026(4)
C4 0.043(3) 0.091(4) 0.071(4) 0.021(4) -0.013(3) -0.022(3)
C5 0.028(3) 0.071(4) 0.060(4) 0.012(3) 0.003(3) -0.012(3)
C6 0.021(2) 0.058(4) 0.044(3) 0.005(3) 0.010(2) -0.005(2)
C7 0.028(3) 0.030(3) 0.047(4) -0.001(3) 0.015(3) 0.012(3)
C8 0.065(6) 0.063(6) 0.095(8) -0.013(6) 0.053(6) 0.014(5)
C9 0.079(8) 0.081(8) 0.093(9) -0.012(7) 0.039(7) 0.043(7)
C10 0.086(9) 0.059(7) 0.182(15) -0.042(9) 0.055(10) 0.026(7)
C11 0.133(13) 0.032(5) 0.216(17) -0.026(8) 0.093(12) -0.003(7)
C12 0.098(9) 0.032(5) 0.172(13) 0.000(7) 0.091(9) 0.008(5)
C13 0.022(3) 0.029(3) 0.021(3) 0.000(2) 0.009(2) -0.002(2)
C14 0.015(2) 0.029(3) 0.023(3) 0.000(2) 0.007(2) -0.001(2)
C15 0.020(3) 0.028(3) 0.029(3) -0.003(2) 0.012(2) -0.003(2)
C16 0.032(4) 0.041(4) 0.081(6) -0.002(4) 0.036(4) -0.006(3)
C17 0.061(6) 0.051(5) 0.135(10) -0.004(6) 0.076(7) -0.004(5)
C18 0.053(5) 0.041(4) 0.099(8) -0.012(5) 0.055(5) 0.001(4)
C19 0.060(6) 0.033(4) 0.109(8) -0.019(5) 0.058(6) -0.009(4)
C20 0.057(5) 0.030(4) 0.108(8) -0.021(4) 0.062(6) -0.014(4)
C21 0.017(2) 0.040(3) 0.020(3) -0.005(2) 0.007(2) -0.011(2)
C22 0.025(3) 0.049(4) 0.026(3) -0.006(3) 0.013(2) -0.011(3)
C23 0.043(4) 0.053(5) 0.041(4) -0.018(4) 0.012(3) 0.008(4)
C24 0.102(11) 0.103(11) 0.118(12) -0.018(9) 0.077(10) 0.028(9)
C25 0.116(13) 0.121(15) 0.156(18) -0.055(14) 0.074(13) 0.036(12)
C26 0.28(3) 0.063(10) 0.17(2) -0.015(12) 0.12(2) 0.066(15)
C27 0.171(18) 0.068(9) 0.124(14) -0.015(9) 0.070(13) 0.046(10)
C28 0.098(9) 0.048(6) 0.081(8) -0.010(5) 0.046(7) 0.019(6)
C29 0.030(3) 0.127(5) 0.021(3) 0.004(3) 0.008(2) -0.024(3)
C30 0.034(3) 0.123(5) 0.023(3) 0.001(3) 0.010(2) -0.023(3)
C31 0.044(3) 0.138(6) 0.030(3) 0.011(4) 0.007(3) -0.027(4)
C32 0.053(4) 0.153(6) 0.039(3) 0.018(4) -0.001(3) -0.033(4)
C33 0.051(4) 0.157(6) 0.041(3) 0.017(4) -0.004(3) -0.035(4)
C34 0.040(3) 0.146(6) 0.031(3) 0.013(4) 0.004(3) -0.033(4)
C35 0.055(9) 0.086(11) 0.065(9) 0.000 -0.001(7) 0.000
C36 0.039(6) 0.043(6) 0.064(8) 0.000 0.022(5) 0.000
C37 0.053(7) 0.025(5) 0.066(8) 0.000 0.028(6) 0.000
C38 0.052(7) 0.035(5) 0.064(8) 0.000 0.033(6) 0.000
C39 0.056(8) 0.066(9) 0.057(8) 0.000 0.032(6) 0.000
C40 0.054(8) 0.107(13) 0.076(10) 0.000 0.028(8) 0.000
C41 0.076(16) 0.25(4) 0.12(2) 0.000 -0.013(15) 0.000

loop_
_atom_type_symbol
_atom_type_description
_atom_type_scat_dispersion_real
_atom_type_scat_dispersion_imag
_atom_type_scat_source
C C 0.0040 0.0020 'International Tables Vol C Tables 4.2.6.8 and 6.1.1.4'
H H 0.0000 0.0000 'International Tables Vol C Tables 4.2.6.8 and 6.1.1.4'
F F 0.0211 0.0125 'International Tables Vol C Tables 4.2.6.8 and 6.1.1.4'
P P 0.1183 0.1134 'International Tables Vol C Tables 4.2.6.8 and 6.1.1.4'
Cl Cl 0.1697 0.1896 'International Tables Vol C Tables 4.2.6.8 and 6.1.1.4'
Au Au -3.0765 10.1231 'International Tables Vol C Tables 4.2.6.8 and 6.1.1.4'

loop_
_geom_angle_atom_site_label_1
_geom_angle_atom_site_label_2
_geom_angle_atom_site_label_3
_geom_angle
_geom_angle_site_symmetry_1
_geom_angle_site_symmetry_3
P1 Au1 P3 176.27(6) . 2_656
P2 Au2 P2 168.08(7) 6 .
C1 P1 C7 106.1(4) . .
C1 P1 C13 108.0(3) . .
C7 P1 C13 103.8(3) . .
C1 P1 Au1 113.7(3) . .
C7 P1 Au1 111.1(3) . .
C13 P1 Au1 113.4(2) . .
C15 P2 C14 103.4(3) . .
C15 P2 C21 105.2(3) . .
C14 P2 C21 103.4(3) . .
C15 P2 Au2 120.4(2) . .
C14 P2 Au2 110.1(2) . .
C21 P2 Au2 112.7(2) . .
C29 P3 C23 107.2(5) . .
C29 P3 C22 107.1(4) . .
C23 P3 C22 104.0(4) . .
C29 P3 Au1 113.3(3) . 2_656
C23 P3 Au1 112.0(3) . 2_656
C22 P3 Au1 112.6(2) . 2_656
F4 P4 F8 90.2(2) . 6
F4 P4 F7 89.9(4) . .
F8 P4 F7 90.4(2) 6 .
F4 P4 F8 90.2(2) . .
F8 P4 F8 179.1(4) 6 .
F7 P4 F8 90.4(2) . .
F4 P4 F5 90.6(3) . .
F8 P4 F5 89.6(2) 6 .
F7 P4 F5 179.5(4) . .
F8 P4 F5 89.6(2) . .
F4 P4 F6 179.9(4) . .
F8 P4 F6 89.8(2) 6 .
F7 P4 F6 90.0(4) . .
F8 P4 F6 89.8(2) . .
F5 P4 F6 89.5(3) . .
F2 P5 F2 178.3(4) 2_656 .
F2 P5 F1 90.5(3) 2_656 2_656
F2 P5 F1 90.7(3) . 2_656
F2 P5 F1 90.7(3) 2_656 .
F2 P5 F1 90.5(3) . .
F1 P5 F1 90.4(4) 2_656 .
F2 P5 F3 89.2(3) 2_656 .
F2 P5 F3 89.6(3) . .
F1 P5 F3 90.1(3) 2_656 .
F1 P5 F3 179.4(4) . .
F2 P5 F3 89.6(3) 2_656 2_656
F2 P5 F3 89.2(3) . 2_656
F1 P5 F3 179.4(4) 2_656 2_656
F1 P5 F3 90.1(3) . 2_656
F3 P5 F3 89.4(5) . 2_656
F11 P6 F11 180.0 5_556 .
F11 P6 F9 90.000(3) 5_556 5_556
F11 P6 F9 90.000(1) . 5_556
F11 P6 F9 90.0 5_556 .
F11 P6 F9 90.000(3) . .
F9 P6 F9 180.0 5_556 .
F11 P6 F10 90.000(1) 5_556 .
F11 P6 F10 90.000(2) . .
F9 P6 F10 90.8(4) 5_556 .
F9 P6 F10 89.2(4) . .
F11 P6 F10 90.000(2) 5_556 5_556
F11 P6 F10 90.0 . 5_556
F9 P6 F10 89.2(4) 5_556 5_556
F9 P6 F10 90.8(4) . 5_556
F10 P6 F10 180.0 . 5_556
C2 C1 C6 119.4(8) . .
C2 C1 P1 117.5(7) . .
C6 C1 P1 122.9(6) . .
C1 C2 C3 120.5(10) . .
C1 C2 H2 119.7 . .
C3 C2 H2 119.7 . .
C4 C3 C2 118.8(11) . .
C4 C3 H3 120.6 . .
C2 C3 H3 120.6 . .
C5 C4 C3 120.8(9) . .
C5 C4 H4 119.6 . .
C3 C4 H4 119.6 . .
C4 C5 C6 120.8(9) . .
C4 C5 H5 119.6 . .
C6 C5 H5 119.6 . .
C5 C6 C1 119.6(8) . .
C5 C6 H6 120.2 . .
C1 C6 H6 120.2 . .
C12 C7 C8 118.3(9) . .
C12 C7 P1 120.1(7) . .
C8 C7 P1 121.5(7) . .
C9 C8 C7 120.2(12) . .
C9 C8 H8 119.9 . .
C7 C8 H8 119.9 . .
C10 C9 C8 122.7(12) . .
C10 C9 H9 118.7 . .
C8 C9 H9 118.7 . .
C9 C10 C11 119.5(11) . .
C9 C10 H10 120.3 . .
C11 C10 H10 120.3 . .
C10 C11 C12 119.2(14) . .
C10 C11 H11 120.4 . .
C12 C11 H11 120.4 . .
C7 C12 C11 119.2(12) . .
C7 C12 H12 120.4 . .
C11 C12 H12 120.4 . .
C14 C13 P1 109.6(4) . .
C14 C13 H13A 109.7 . .
P1 C13 H13A 109.7 . .
C14 C13 H13B 109.7 . .
P1 C13 H13B 109.7 . .
H13A C13 H13B 108.2 . .
C13 C14 P2 110.9(4) . .
C13 C14 H14A 109.5 . .
P2 C14 H14A 109.5 . .
C13 C14 H14B 109.5 . .
P2 C14 H14B 109.5 . .
H14A C14 H14B 108.1 . .
C16 C15 C20 120.2(7) . .
C16 C15 P2 119.4(5) . .
C20 C15 P2 120.3(5) . .
C15 C16 C17 118.9(8) . .
C15 C16 H16 120.5 . .
C17 C16 H16 120.5 . .
C18 C17 C16 121.0(8) . .
C18 C17 H17 119.5 . .
C16 C17 H17 119.5 . .
C19 C18 C17 119.7(8) . .
C19 C18 H18 120.2 . .
C17 C18 H18 120.2 . .
C18 C19 C20 120.2(8) . .
C18 C19 H19 119.9 . .
C20 C19 H19 119.9 . .
C15 C20 C19 119.9(7) . .
C15 C20 H20 120.1 . .
C19 C20 H20 120.1 . .
C22 C21 P2 110.4(4) . .
C22 C21 H21A 109.6 . .
P2 C21 H21A 109.6 . .
C22 C21 H21B 109.6 . .
P2 C21 H21B 109.6 . .
H21A C21 H21B 108.1 . .
C21 C22 P3 110.3(4) . .
C21 C22 H22A 109.6 . .
P3 C22 H22A 109.6 . .
C21 C22 H22B 109.6 . .
P3 C22 H22B 109.6 . .
H22A C22 H22B 108.1 . .
C28 C23 C24 119.3(11) . .
C28 C23 P3 122.2(7) . .
C24 C23 P3 118.0(10) . .
C23 C24 C25 116.0(16) . .
C23 C24 H24 122.0 . .
C25 C24 H24 122.0 . .
C26 C25 C24 122.8(15) . .
C26 C25 H25 118.6 . .
C24 C25 H25 118.6 . .
C27 C26 C25 118.0(15) . .
C27 C26 H26 121.0 . .
C25 C26 H26 121.0 . .
C26 C27 C28 122.4(19) . .
C26 C27 H27 118.8 . .
C28 C27 H27 118.8 . .
C23 C28 C27 120.2(13) . .
C23 C28 H28 119.9 . .
C27 C28 H28 119.9 . .
C30 C29 C34 118.0(8) . .
C30 C29 P3 123.3(6) . .
C34 C29 P3 118.7(7) . .
C31 C30 C29 120.5(8) . .
C31 C30 H30 119.7 . .
C29 C30 H30 119.7 . .
C32 C31 C30 120.3(10) . .
C32 C31 H31 119.9 . .
C30 C31 H31 119.9 . .
C33 C32 C31 120.7(10) . .
C33 C32 H32 119.6 . .
C31 C32 H32 119.6 . .
C32 C33 C34 119.9(10) . .
C32 C33 H33 120.0 . .
C34 C33 H33 120.0 . .
C33 C34 C29 119.9(10) . .
C33 C34 H34 120.0 . .
C29 C34 H34 120.0 . .
C36 C35 C40 117.5(15) . .
C36 C35 C41 123(2) . .
C40 C35 C41 119(2) . .
C35 C36 C37 122.4(14) . .
C35 C36 H36 118.8 . .
C37 C36 H36 118.8 . .
C38 C37 C36 120.5(14) . .
C38 C37 H37 119.7 . .
C36 C37 H37 119.7 . .
C37 C38 C39 118.7(14) . .
C37 C38 H38 120.7 . .
C39 C38 H38 120.7 . .
C38 C39 C40 122.2(14) . .
C38 C39 H39 118.9 . .
C40 C39 H39 118.9 . .
C39 C40 C35 118.7(17) . .
C39 C40 H40 120.7 . .
C35 C40 H40 120.7 . .
C35 C41 H41A 113.0 . .
C35 C41 H41B 103.6 . .
H41A C41 H41B 109.5 . .
C35 C41 H41A 113.0(10) . 6
H41A C41 H41A 96.8 . 6
H41B C41 H41A 121.2 . 6
C35 C41 H41B 103.6(17) . 6
H41A C41 H41B 121.2 . 6
H41B C41 H41B 14.2 . 6
H41A C41 H41B 109.5 6 6

loop_
_geom_bond_atom_site_label_1
_geom_bond_atom_site_label_2
_geom_bond_distance
_geom_bond_site_symmetry_2
Au2 Cl1 3.5115(4) .
Au1 P1 2.3037(16) .
Au1 P3 2.3047(16) 2_656
Au2 P2 2.2996(16) 6
Au2 P2 2.2996(16) .
F1 P5 1.610(6) .
F2 P5 1.605(5) .
F3 P5 1.611(6) .
F4 P4 1.586(6) .
F5 P4 1.605(6) .
F6 P4 1.606(7) .
F7 P4 1.600(6) .
F8 P4 1.601(6) .
F9 P6 1.592(8) .
F10 P6 1.596(7) .
F11 P6 1.542(10) .
P1 C1 1.800(8) .
P1 C7 1.813(7) .
P1 C13 1.822(6) .
P2 C15 1.808(6) .
P2 C14 1.825(6) .
P2 C21 1.832(6) .
P3 C29 1.793(9) .
P3 C23 1.820(9) .
P3 C22 1.833(7) .
C1 C2 1.369(13) .
C1 C6 1.398(11) .
C2 C3 1.401(13) .
C2 H2 0.9500 .
C3 C4 1.384(17) .
C3 H3 0.9500 .
C4 C5 1.349(15) .
C4 H4 0.9500 .
C5 C6 1.381(11) .
C5 H5 0.9500 .
C6 H6 0.9500 .
C7 C12 1.340(14) .
C7 C8 1.383(12) .
C8 C9 1.381(16) .
C8 H8 0.9500 .
C9 C10 1.28(2) .
C9 H9 0.9500 .
C10 C11 1.37(2) .
C10 H10 0.9500 .
C11 C12 1.438(17) .
C11 H11 0.9500 .
C12 H12 0.9500 .
C13 C14 1.546(8) .
C13 H13A 0.9900 .
C13 H13B 0.9900 .
C14 H14A 0.9900 .
C14 H14B 0.9900 .
C15 C16 1.369(9) .
C15 C20 1.375(10) .
C16 C17 1.395(12) .
C16 H16 0.9500 .
C17 C18 1.374(14) .
C17 H17 0.9500 .
C18 C19 1.350(12) .
C18 H18 0.9500 .
C19 C20 1.401(11) .
C19 H19 0.9500 .
C20 H20 0.9500 .
C21 C22 1.523(9) .
C21 H21A 0.9900 .
C21 H21B 0.9900 .
C22 H22A 0.9900 .
C22 H22B 0.9900 .
C23 C28 1.377(16) .
C23 C24 1.413(14) .
C24 C25 1.41(2) .
C24 H24 0.9500 .
C25 C26 1.38(3) .
C25 H25 0.9500 .
C26 C27 1.31(3) .
C26 H26 0.9500 .
C27 C28 1.389(17) .
C27 H27 0.9500 .
C28 H28 0.9500 .
C29 C30 1.391(12) .
C29 C34 1.401(12) .
C30 C31 1.369(13) .
C30 H30 0.9500 .
C31 C32 1.363(14) .
C31 H31 0.9500 .
C32 C33 1.354(17) .
C32 H32 0.9500 .
C33 C34 1.381(15) .
C33 H33 0.9500 .
C34 H34 0.9500 .
C35 C36 1.35(2) .
C35 C40 1.43(3) .
C35 C41 1.46(3) .
C36 C37 1.374(19) .
C36 H36 0.9500 .
C37 C38 1.359(18) .
C37 H37 0.9500 .
C38 C39 1.37(2) .
C38 H38 0.9500 .
C39 C40 1.37(2) .
C39 H39 0.9500 .
C40 H40 0.9500 .
C41 H41A 0.9800 .
C41 H41B 0.9800 .
C41 H41A 0.9799 6
C41 H41B 0.9801 6

loop_
_geom_torsion_atom_site_label_1
_geom_torsion_atom_site_label_2
_geom_torsion_atom_site_label_3
_geom_torsion_atom_site_label_4
_geom_torsion
_geom_torsion_site_symmetry_1
C7 P1 C1 C2 81.4(10) .
C13 P1 C1 C2 -167.8(9) .
Au1 P1 C1 C2 -40.9(10) .
C7 P1 C1 C6 -93.8(9) .
C13 P1 C1 C6 17.1(10) .
Au1 P1 C1 C6 143.9(8) .
C6 C1 C2 C3 1(2) .
P1 C1 C2 C3 -173.9(12) .
C1 C2 C3 C4 -2(2) .
C2 C3 C4 C5 2(2) .
C3 C4 C5 C6 -1(2) .
C4 C5 C6 C1 0.0(18) .
C2 C1 C6 C5 -0.2(16) .
P1 C1 C6 C5 174.9(8) .
C1 P1 C7 C12 -131.7(11) .
C13 P1 C7 C12 114.5(11) .
Au1 P1 C7 C12 -7.8(11) .
C1 P1 C7 C8 52.1(9) .
C13 P1 C7 C8 -61.6(9) .
Au1 P1 C7 C8 176.1(8) .
C12 C7 C8 C9 0.2(19) .
P1 C7 C8 C9 176.4(10) .
C7 C8 C9 C10 -1(2) .
C8 C9 C10 C11 -5(3) .
C9 C10 C11 C12 11(3) .
C8 C7 C12 C11 6(2) .
P1 C7 C12 C11 -170.8(13) .
C10 C11 C12 C7 -11(3) .
C1 P1 C13 C14 176.6(5) .
C7 P1 C13 C14 -71.1(5) .
Au1 P1 C13 C14 49.7(5) .
P1 C13 C14 P2 159.2(3) .
C15 P2 C14 C13 -67.8(5) .
C21 P2 C14 C13 -177.3(4) .
Au2 P2 C14 C13 62.0(4) .
C14 P2 C15 C16 105.9(7) .
C21 P2 C15 C16 -146.0(7) .
Au2 P2 C15 C16 -17.4(8) .
C14 P2 C15 C20 -69.1(8) .
C21 P2 C15 C20 39.0(8) .
Au2 P2 C15 C20 167.6(7) .
C20 C15 C16 C17 1.9(15) .
P2 C15 C16 C17 -173.1(9) .
C15 C16 C17 C18 -4(2) .
C16 C17 C18 C19 3(2) .
C17 C18 C19 C20 0(2) .
C16 C15 C20 C19 1.5(16) .
P2 C15 C20 C19 176.5(9) .
C18 C19 C20 C15 -2.7(19) .
C15 P2 C21 C22 65.9(6) .
C14 P2 C21 C22 174.1(5) .
Au2 P2 C21 C22 -67.2(5) .
P2 C21 C22 P3 -169.9(4) .
C29 P3 C22 C21 -167.0(6) .
C23 P3 C22 C21 79.7(6) .
Au1 P3 C22 C21 -41.9(6) 2_656
C29 P3 C23 C28 144.1(9) .
C22 P3 C23 C28 -102.7(10) .
Au1 P3 C23 C28 19.2(10) 2_656
C29 P3 C23 C24 -44.1(11) .
C22 P3 C23 C24 69.1(10) .
Au1 P3 C23 C24 -169.0(9) 2_656
C28 C23 C24 C25 -4(2) .
P3 C23 C24 C25 -176.2(13) .
C23 C24 C25 C26 -4(3) .
C24 C25 C26 C27 13(4) .
C25 C26 C27 C28 -13(4) .
C24 C23 C28 C27 4(2) .
P3 C23 C28 C27 176.0(13) .
C26 C27 C28 C23 5(3) .
C23 P3 C29 C30 96.6(12) .
C22 P3 C29 C30 -14.5(13) .
Au1 P3 C29 C30 -139.3(10) 2_656
C23 P3 C29 C34 -86.4(12) .
C22 P3 C29 C34 162.5(11) .
Au1 P3 C29 C34 37.7(13) 2_656
C34 C29 C30 C31 2(2) .
P3 C29 C30 C31 179.4(11) .
C29 C30 C31 C32 -4(2) .
C30 C31 C32 C33 -2(3) .
C31 C32 C33 C34 8(3) .
C32 C33 C34 C29 -9(3) .
C30 C29 C34 C33 4(2) .
P3 C29 C34 C33 -173.2(13) .
C40 C35 C36 C37 0.000(8) .
C41 C35 C36 C37 180.000(7) .
C35 C36 C37 C38 0.000(8) .
C36 C37 C38 C39 0.000(8) .
C37 C38 C39 C40 0.000(10) .
C38 C39 C40 C35 0.000(10) .
C36 C35 C40 C39 0.000(8) .
C41 C35 C40 C39 180.000(8) .
